data_2103756
loop_
_publ_author_name
'Yasui, Masanori'
'Ishikawa, Yoshimitsu'
'Ishida, Takayuki'
'Nogami, Takashi'
'Iwasaki, Fujiko'

_publ_section_title
;
 Bis(hfac)-copper(II) complexes bridged by pyrimidines showing magnetic
 interactions
;
_journal_issue 6
_journal_name_full 'Acta Crystallographica Section B'
_journal_page_first 772
_journal_page_last 779
_journal_paper_doi 10.1107/S0108768101013568
_journal_volume 57
_journal_year 2001
_chemical_formula_moiety 'Cu3, 6(C5 H1 F6 O2), 2(C5 H6 N2)'
_chemical_formula_sum 'C40 H18 Cu3 F36 N4 O12'
_chemical_formula_weight 1621.20
_chemical_name_common
;
tris-[bis-(1,1,1,5,5,5-hexafluoropentane-2,4-dionato)copper(II)]-bis
[m-4-methylpyrimidine-N1:N3]
;
_chemical_name_systematic
;
tris-[bis-(1,1,1,5,5,5-hexafluoropentane-2,4-dionato)copper(II)]-bis
[m-4-methylpyrimidine-N1:N3]
;
_space_group_IT_number 2
_symmetry_cell_setting triclinic
_symmetry_space_group_name_Hall '-P 1'
_symmetry_space_group_name_H-M 'P -1'
_cell_angle_alpha 94.46(3)
_cell_angle_beta 113.78(2)
_cell_angle_gamma 65.02(2)
_cell_formula_units_Z 1
_cell_length_a 11.728(4)
_cell_length_b 13.621(5)
_cell_length_c 10.919(2)
_cell_measurement_reflns_used 24
_cell_measurement_temperature 294
_cell_measurement_theta_max 13.8
_cell_measurement_theta_min 10.1
_cell_volume 1437.8(9)
_computing_cell_refinement 'AFC Control Software (Rigaku, 1994)'
_computing_data_collection 'AFC Control Software (Rigaku, 1994)'
_computing_data_reduction 'teXsan, (Molecular Science Corporation, 1992)'
_computing_molecular_graphics 'ORTEPII (Johnson, 1972)'
_computing_publication_material 'SHELXL-97 (Sheldrick, 1997)'
_computing_structure_refinement 'SHELXL-97 (Sheldrick, 1997)'
_computing_structure_solution 'SAPI91 (Fan Hai-Fu, 1991)'
_diffrn_ambient_temperature 294
_diffrn_measured_fraction_theta_full .999
_diffrn_measured_fraction_theta_max .999
_diffrn_measurement_device_type 'Rigaku AFC7R'
_diffrn_measurement_method \w-2\q
_diffrn_radiation_monochromator graphite
_diffrn_radiation_source 'rotating anode'
_diffrn_radiation_type 'Mo K\a'
_diffrn_radiation_wavelength .71073
_diffrn_reflns_av_R_equivalents .0167
_diffrn_reflns_av_sigmaI/netI .0577
_diffrn_reflns_limit_h_max 15
_diffrn_reflns_limit_h_min 0
_diffrn_reflns_limit_k_max 17
_diffrn_reflns_limit_k_min -16
_diffrn_reflns_limit_l_max 12
_diffrn_reflns_limit_l_min -14
_diffrn_reflns_number 6904
_diffrn_reflns_theta_full 27.48
_diffrn_reflns_theta_max 27.48
_diffrn_reflns_theta_min 2.78
_diffrn_standards_decay_% 8.13
_diffrn_standards_interval_count 150
_diffrn_standards_number 3
_exptl_absorpt_coefficient_mu 1.275
_exptl_absorpt_correction_T_max .883
_exptl_absorpt_correction_T_min .811
_exptl_absorpt_correction_type psi-scan
_exptl_absorpt_process_details '(North, Phillips & Mathews, 1968)'
_exptl_crystal_colour green
_exptl_crystal_density_diffrn 1.872
_exptl_crystal_density_meas ?
_exptl_crystal_density_method .
_exptl_crystal_description pillar
_exptl_crystal_F_000 793
_exptl_crystal_size_max .250
_exptl_crystal_size_mid .130
_exptl_crystal_size_min .100
_refine_diff_density_max .736
_refine_diff_density_min -.426
_refine_ls_extinction_method none
_refine_ls_goodness_of_fit_ref 1.028
_refine_ls_hydrogen_treatment noref
_refine_ls_matrix_type full
_refine_ls_number_parameters 430
_refine_ls_number_reflns 6586
_refine_ls_number_restraints 0
_refine_ls_restrained_S_all 1.028
_refine_ls_R_factor_all .1201
_refine_ls_R_factor_gt .0561
_refine_ls_shift/su_max .007
_refine_ls_shift/su_mean .001
_refine_ls_structure_factor_coef Fsqd
_refine_ls_weighting_details 'w=1/[\s^2^(Fo^2^)+(0.0942P)^2^+0.5397P] where P=(Fo^2^+2Fc^2^)/3'
_refine_ls_weighting_scheme calc
_refine_ls_wR_factor_ref .1967
_reflns_number_gt 3590
_reflns_number_total 6586
_reflns_threshold_expression >2sigma(I)
_cod_data_source_file oa0036.cif
_cod_data_source_block 4a
_cod_depositor_comments
;
The following automatic conversions were performed:
'_symmetry_cell_setting' value 'Triclinic' changed to 'triclinic'
according to '/home/saulius/struct/CIF-dictionaries/cif_core.dic'
dictionary named 'cif_core.dic' version 2.4.1 from 2010-06-29.

Automatic conversion script
Id: cif_fix_enum 1527 2010-12-29 10:47:43Z saulius 

The following automatic conversions were performed:

'_symmetry_cell_setting' value 'Triclinic' changed to 'triclinic'
according to /home/saulius/struct/CIF-dictionaries/cif_core.dic
dictionary named 'cif_core.dic' version 2.4.1 from 2010-06-29.

Automatic conversion script
Id: cif_fix_values 1715 2011-07-08 13:25:40Z adriana 
;
_cod_original_cell_volume 1437.8(7)
_cod_database_code 2103756

loop_
_symmetry_equiv_pos_as_xyz
'x, y, z'
'-x, -y, -z'

loop_
_atom_site_label
_atom_site_fract_x
_atom_site_fract_y
_atom_site_fract_z
_atom_site_U_iso_or_equiv
_atom_site_adp_type
_atom_site_calc_flag
_atom_site_refinement_flags
_atom_site_occupancy
_atom_site_type_symbol
Cu1 .0000 .5000 .0000 .0604(2) Uani d S 1 Cu
Cu2 .40222(6) .02176(5) .23227(6) .0643(2) Uani d . 1 Cu
O1 -.1834(3) .5244(3) -.1376(3) .0655(8) Uani d . 1 O
O2 -.0259(3) .4354(3) .1346(3) .0659(8) Uani d . 1 O
O3 .5764(4) .0331(3) .2829(4) .0765(10) Uani d . 1 O
O4 .3516(4) .1261(3) .3528(4) .0763(9) Uani d . 1 O
O5 .4761(3) -.1047(3) .1452(4) .0681(9) Uani d . 1 O
O6 .2577(4) -.0186(3) .2261(4) .0717(9) Uani d . 1 O
N1 .0994(4) .3139(3) -.0647(4) .0623(9) Uani d . 1 N
N2 .2702(4) .1376(3) .0443(4) .0594(9) Uani d . 1 N
C1 .1849(5) .2397(4) .0423(5) .0625(11) Uani d . 1 C
H1 .1845 .2623 .1248 .075 Uiso calc R 1 H
C2 .2684(5) .1078(4) -.0764(6) .0697(13) Uani d . 1 C
H2 .3276 .0372 -.0809 .084 Uiso calc R 1 H
C3 .1842(6) .1762(4) -.1914(6) .0724(13) Uani d . 1 C
H3 .1850 .1531 -.2736 .087 Uiso calc R 1 H
C4 .0970(5) .2806(4) -.1842(5) .0646(12) Uani d . 1 C
C5 -.0010(7) .3602(5) -.3077(6) .0896(18) Uani d . 1 C
H5A -.0516 .4287 -.2826 .134 Uiso calc R 1 H
H5B -.0640 .3326 -.3676 .134 Uiso calc R 1 H
H5C .0498 .3703 -.3521 .134 Uiso calc R 1 H
C6 -.2615(5) .4902(4) -.1223(5) .0631(12) Uani d . 1 C
C7 -.2443(5) .4410(4) -.0068(5) .0702(13) Uani d . 1 C
H7 -.3126 .4223 -.0089 .084 Uiso calc R 1 H
C8 -.1287(5) .4186(4) .1122(6) .0682(12) Uani d . 1 C
C9 -.3893(7) .5076(6) -.2480(7) .0884(17) Uani d . 1 C
C10 -.1205(9) .3649(8) .2350(8) .110(2) Uani d . 1 C
C11 .6127(6) .0966(4) .3615(6) .0776(14) Uani d . 1 C
C12 .5441(6) .1680(5) .4328(6) .0797(15) Uani d . 1 C
H12 .5835 .2105 .4885 .096 Uiso calc R 1 H
C13 .4184(6) .1773(4) .4229(5) .0696(13) Uani d . 1 C
C14 .7513(8) .0912(7) .3767(9) .108(2) Uani d . 1 C
C15 .3455(7) .2603(5) .4996(6) .0813(15) Uani d . 1 C
C16 .4255(5) -.1714(4) .1021(5) .0657(12) Uani d . 1 C
C17 .3069(6) -.1701(4) .1030(6) .0751(14) Uani d . 1 C
H17 .2759 -.2212 .0593 .090 Uiso calc R 1 H
C18 .2334(5) -.0943(4) .1676(5) .0688(13) Uani d . 1 C
C19 .5112(7) -.2661(5) .0459(7) .0804(15) Uani d . 1 C
C20 .1116(7) -.1070(6) .1716(8) .0897(17) Uani d . 1 C
F1 -.4661(6) .6069(5) -.2911(7) .203(3) Uani d . 1 F
F2 -.3636(6) .4676(9) -.3450(6) .249(5) Uani d . 1 F
F3 -.4688(6) .4720(6) -.2374(6) .198(3) Uani d . 1 F
F4 -.0830(9) .4087(7) .3403(6) .204(3) Uani d . 1 F
F5 -.2259(7) .3551(8) .2213(6) .241(4) Uani d . 1 F
F6 -.0191(10) .2679(6) .2698(9) .242(4) Uani d . 1 F
F7 .7612(6) .0887(5) .2633(6) .159(2) Uani d . 1 F
F8 .7770(5) .1717(5) .4361(6) .153(2) Uani d . 1 F
F9 .8521(5) .0000(5) .4518(7) .170(2) Uani d . 1 F
F10 .2391(4) .3430(3) .4175(4) .1173(14) Uani d . 1 F
F11 .4264(5) .2970(4) .5917(4) .1265(15) Uani d . 1 F
F12 .2991(6) .2168(4) .5623(5) .1342(16) Uani d . 1 F
F13 .5343(5) -.2321(4) -.0470(4) .1158(14) Uani d . 1 F
F14 .6359(4) -.3223(3) .1430(5) .1239(15) Uani d . 1 F
F15 .4574(5) -.3339(3) -.0045(5) .1304(17) Uani d . 1 F
F16 .1520(5) -.1806(5) .2649(6) .174(2) Uani d . 1 F
F17 .0413(5) -.1343(6) .0615(6) .162(2) Uani d . 1 F
F18 .0249(6) -.0189(5) .1936(8) .182(3) Uani d . 1 F

loop_
_atom_site_aniso_label
_atom_site_aniso_U_11
_atom_site_aniso_U_22
_atom_site_aniso_U_33
_atom_site_aniso_U_12
_atom_site_aniso_U_13
_atom_site_aniso_U_23
Cu1 .0543(4) .0627(5) .0661(5) -.0290(4) .0202(4) .0033(4)
Cu2 .0605(4) .0560(3) .0768(4) -.0268(3) .0271(3) -.0102(3)
O1 .0528(17) .0684(19) .074(2) -.0302(16) .0178(15) .0026(16)
O2 .0616(19) .072(2) .071(2) -.0350(16) .0251(16) -.0008(16)
O3 .067(2) .073(2) .093(3) -.0371(18) .031(2) -.0240(19)
O4 .075(2) .080(2) .076(2) -.036(2) .0316(19) -.0210(19)
O5 .0622(19) .0564(18) .093(2) -.0318(16) .0330(18) -.0137(17)
O6 .069(2) .070(2) .086(2) -.0355(18) .0356(19) -.0076(18)
N1 .063(2) .057(2) .061(2) -.0210(18) .0245(19) -.0007(18)
N2 .058(2) .053(2) .071(2) -.0255(17) .0278(19) -.0076(18)
C1 .067(3) .057(3) .064(3) -.026(2) .027(2) -.007(2)
C2 .073(3) .059(3) .082(4) -.027(2) .039(3) -.011(3)
C3 .086(4) .069(3) .074(3) -.035(3) .043(3) -.017(3)
C4 .069(3) .063(3) .066(3) -.034(2) .025(2) -.008(2)
C5 .100(4) .080(4) .068(3) -.023(3) .030(3) -.002(3)
C6 .060(3) .048(2) .077(3) -.023(2) .026(2) -.013(2)
C7 .063(3) .074(3) .085(4) -.040(3) .030(3) -.008(3)
C8 .068(3) .064(3) .082(3) -.032(2) .036(3) -.007(2)
C9 .081(4) .095(4) .084(4) -.053(4) .012(3) .000(3)
C10 .114(6) .147(7) .092(5) -.081(6) .031(4) .024(5)
C11 .072(3) .072(3) .084(4) -.037(3) .023(3) -.015(3)
C12 .083(4) .076(3) .080(4) -.040(3) .029(3) -.020(3)
C13 .074(3) .061(3) .061(3) -.023(3) .021(3) .000(2)
C14 .082(5) .129(6) .132(6) -.067(5) .044(5) -.056(5)
C15 .094(4) .074(3) .068(3) -.034(3) .027(3) -.009(3)
C16 .068(3) .056(3) .076(3) -.031(2) .027(3) -.002(2)
C17 .074(3) .075(3) .094(4) -.046(3) .038(3) -.022(3)
C18 .060(3) .073(3) .078(3) -.033(2) .025(2) .004(3)
C19 .088(4) .075(3) .104(4) -.051(3) .049(4) -.027(3)
C20 .073(4) .099(4) .114(5) -.045(4) .045(4) -.012(4)
F1 .146(5) .131(4) .194(6) -.052(4) -.066(4) .058(4)
F2 .113(4) .452(13) .129(4) -.111(6) .031(3) -.147(7)
F3 .142(4) .306(8) .155(5) -.169(5) -.021(4) .054(5)
F4 .297(9) .325(10) .092(3) -.219(9) .083(5) -.018(5)
F5 .178(5) .464(12) .147(5) -.225(7) .013(4) .101(6)
F6 .290(10) .172(6) .246(8) -.038(6) .134(8) .106(6)
F7 .155(5) .238(6) .172(5) -.144(5) .100(4) -.097(5)
F8 .146(4) .177(4) .215(5) -.126(4) .103(4) -.111(4)
F9 .071(3) .166(5) .232(7) -.045(3) .032(3) -.031(5)
F10 .112(3) .087(2) .109(3) -.005(2) .044(2) -.010(2)
F11 .126(3) .140(3) .108(3) -.061(3) .047(3) -.068(3)
F12 .195(5) .126(3) .124(3) -.069(3) .107(4) -.029(3)
F13 .156(4) .125(3) .135(3) -.089(3) .102(3) -.055(3)
F14 .096(3) .098(3) .141(4) -.013(2) .049(3) -.029(3)
F15 .142(3) .111(3) .226(5) -.098(3) .125(4) -.096(3)
F16 .137(4) .217(6) .201(5) -.095(4) .063(4) .067(5)
F17 .129(4) .273(7) .161(4) -.147(5) .075(3) -.075(5)
F18 .133(4) .146(4) .349(9) -.077(4) .164(5) -.072(5)

loop_
_atom_type_symbol
_atom_type_description
_atom_type_scat_dispersion_real
_atom_type_scat_dispersion_imag
_atom_type_scat_source
C C .0033 .0016 'International Tables Vol C Tables 4.2.6.8 and 6.1.1.4'
H H .0000 .0000 'International Tables Vol C Tables 4.2.6.8 and 6.1.1.4'
Cu Cu .3201 1.2651 'International Tables Vol C Tables 4.2.6.8 and 6.1.1.4'
F F .0171 .0103 'International Tables Vol C Tables 4.2.6.8 and 6.1.1.4'
N N .0061 .0033 'International Tables Vol C Tables 4.2.6.8 and 6.1.1.4'
O O .0106 .0060 'International Tables Vol C Tables 4.2.6.8 and 6.1.1.4'

loop_
_geom_angle_atom_site_label_1
_geom_angle_atom_site_label_2
_geom_angle_atom_site_label_3
_geom_angle_site_symmetry_1
_geom_angle_site_symmetry_3
_geom_angle
_geom_angle_publ_flag
O1 Cu1 O1 . 2_565 180.0 no
O2 Cu1 O2 . 2_565 180.0 no
O1 Cu1 O2 . . 92.09(14) yes
O1 Cu1 O2 . 2_565 87.91(14) yes
O1 Cu1 O2 2_565 2_565 92.09(14) no
O1 Cu1 O2 2_565 . 87.91(14) no
O3 Cu2 O4 . . 91.63(16) yes
O3 Cu2 O5 . . 86.64(14) yes
O4 Cu2 O5 . . 167.93(16) yes
O3 Cu2 O6 . . 164.24(16) yes
O4 Cu2 O6 . . 86.91(16) yes
O5 Cu2 O6 . . 91.51(14) yes
O1 Cu1 N1 . . 90.09(14) yes
O1 Cu1 N1 2_565 . 89.91(14) no
O2 Cu1 N1 2_565 . 92.27(14) no
O2 Cu1 N1 . . 87.73(14) yes
O3 Cu2 N2 . . 100.52(16) yes
O4 Cu2 N2 . . 96.25(15) yes
O5 Cu2 N2 . . 95.81(15) yes
O6 Cu2 N2 . . 95.24(15) yes
Cu1 O1 C6 . . 124.2(3) no
Cu1 O2 C8 . . 124.5(3) no
Cu2 O3 C11 . . 124.8(4) no
Cu2 O4 C13 . . 126.3(4) no
Cu2 O5 C16 . . 125.3(3) no
Cu2 O6 C18 . . 125.4(3) no
Cu1 N1 C1 . . 112.1(3) no
Cu1 N1 C4 . . 130.6(3) no
C1 N1 C4 . . 116.4(4) no
Cu2 N2 C1 . . 122.8(3) no
Cu2 N2 C2 . . 122.4(3) no
C1 N2 C2 . . 114.8(4) no
N2 C1 N1 . . 127.3(4) no
N2 C2 C3 . . 122.7(5) no
C2 C3 C4 . . 118.5(5) no
N1 C4 C3 . . 120.2(5) no
N1 C4 C5 . . 118.3(5) no
C3 C4 C5 . . 121.5(5) no
N2 C1 H1 . . 116.4 no
N1 C1 H1 . . 116.4 no
N2 C2 H2 . . 118.7 no
C3 C2 H2 . . 118.7 no
C2 C3 H3 . . 120.8 no
C4 C3 H3 . . 120.8 no
C4 C5 H5A . . 109.5 no
C4 C5 H5B . . 109.5 no
H5A C5 H5B . . 109.5 no
C4 C5 H5C . . 109.5 no
H5A C5 H5C . . 109.5 no
H5B C5 H5C . . 109.5 no
O1 C6 C7 . . 128.0(5) no
O1 C6 C9 . . 114.2(5) no
C7 C6 C9 . . 117.8(5) no
C6 C7 C8 . . 122.1(5) no
C6 C7 H7 . . 119.0 no
C8 C7 H7 . . 119.0 no
O2 C8 C7 . . 128.7(5) no
O2 C8 C10 . . 113.4(5) no
C7 C8 C10 . . 117.9(5) no
C6 C9 F1 . . 112.9(5) no
C6 C9 F2 . . 113.1(6) no
C6 C9 F3 . . 116.1(6) no
F1 C9 F2 . . 103.5(8) no
F1 C9 F3 . . 104.0(7) no
F2 C9 F3 . . 106.1(7) no
F5 C10 F4 . . 109.1(9) no
F5 C10 F6 . . 107.2(8) no
F4 C10 F6 . . 100.3(8) no
F5 C10 C8 . . 116.0(6) no
F4 C10 C8 . . 113.2(7) no
F6 C10 C8 . . 109.8(7) no
O3 C11 C12 . . 128.2(5) no
O3 C11 C14 . . 113.1(5) no
C12 C11 C14 . . 118.6(5) no
C11 C12 C13 . . 121.6(5) no
C11 C12 H12 . . 119.2 no
C13 C12 H12 . . 119.2 no
O4 C13 C12 . . 127.3(5) no
O4 C13 C15 . . 113.6(5) no
C12 C13 C15 . . 119.1(5) no
C11 C14 F7 . . 112.5(6) no
C11 C14 F8 . . 113.6(6) no
C11 C14 F9 . . 109.1(7) no
F7 C14 F8 . . 108.2(8) no
F7 C14 F9 . . 106.3(7) no
F8 C14 F9 . . 106.8(7) no
C13 C15 F10 . . 110.8(5) no
C13 C15 F11 . . 112.9(5) no
C13 C15 F12 . . 110.9(5) no
F10 C15 F11 . . 108.4(5) no
F10 C15 F12 . . 106.9(6) no
F11 C15 F12 . . 106.7(5) no
O5 C16 C17 . . 128.3(5) no
O5 C16 C19 . . 113.3(4) no
C17 C16 C19 . . 118.4(4) no
C16 C17 C18 . . 121.5(5) no
C16 C17 H17 . . 119.3 no
C18 C17 H17 . . 119.3 no
O6 C18 C17 . . 127.4(5) no
O6 C18 C20 . . 115.9(5) no
C17 C18 C20 . . 116.6(5) no
C16 C19 F13 . . 111.9(5) no
C16 C19 F14 . . 109.7(5) no
C16 C19 F15 . . 114.2(5) no
F13 C19 F14 . . 105.0(5) no
F13 C19 F15 . . 107.9(5) no
F14 C19 F15 . . 107.7(5) no
C18 C20 F16 . . 111.2(5) no
C18 C20 F17 . . 113.5(6) no
C18 C20 F18 . . 112.8(6) no
F16 C20 F17 . . 106.3(6) no
F16 C20 F18 . . 106.7(7) no
F17 C20 F18 . . 105.7(6) no

loop_
_geom_bond_atom_site_label_1
_geom_bond_atom_site_label_2
_geom_bond_site_symmetry_2
_geom_bond_distance
_geom_bond_publ_flag
Cu1 O1 . 1.966(3) yes
Cu1 O1 2_565 1.966(3) no
Cu1 O2 . 1.953(3) yes
Cu1 O2 2_565 1.953(3) no
Cu1 N1 . 2.485(4) yes
Cu1 N1 2_565 2.485(4) no
Cu2 O3 . 1.961(4) yes
Cu2 O4 . 1.932(4) yes
Cu2 O5 . 1.942(3) yes
Cu2 O6 . 1.967(3) yes
Cu2 N2 . 2.231(4) yes
O1 C6 . 1.257(6) no
O2 C8 . 1.246(6) no
O3 C11 . 1.252(6) no
O4 C13 . 1.257(6) no
O5 C16 . 1.249(5) no
O6 C18 . 1.245(6) no
N1 C1 . 1.331(6) no
N1 C4 . 1.342(6) no
N2 C1 . 1.322(6) no
N2 C2 . 1.343(6) no
C2 C3 . 1.351(8) no
C3 C4 . 1.377(7) no
C4 C5 . 1.496(7) no
C6 C7 . 1.375(7) no
C6 C9 . 1.509(7) no
C7 C8 . 1.382(7) no
C8 C10 . 1.527(8) no
C9 F1 . 1.262(8) no
C9 F2 . 1.241(8) no
C9 F3 . 1.263(8) no
C10 F4 . 1.257(10) no
C10 F5 . 1.248(8) no
C10 F6 . 1.300(11) no
C11 C12 . 1.387(8) no
C11 C14 . 1.535(9) no
C12 C13 . 1.385(8) no
C13 C15 . 1.524(8) no
C14 F7 . 1.287(9) no
C14 F8 . 1.313(8) no
C14 F9 . 1.323(10) no
C15 F10 . 1.303(7) no
C15 F11 . 1.310(7) no
C15 F12 . 1.324(7) no
C16 C17 . 1.387(7) no
C16 C19 . 1.527(8) no
C17 C18 . 1.390(7) no
C18 C20 . 1.527(7) no
C19 F13 . 1.310(7) no
C19 F14 . 1.334(7) no
C19 F15 . 1.298(6) no
C20 F16 . 1.279(8) no
C20 F17 . 1.286(8) no
C20 F18 . 1.286(8) no
C1 H1 . .9300 no
C2 H2 . .9300 no
C3 H3 . .9300 no
C5 H5A . .9600 no
C5 H5B . .9600 no
C5 H5C . .9600 no
C7 H7 . .9300 no
C12 H12 . .9300 no
C17 H17 . .9300 no
